data_4513037
loop_
_publ_author_name
'Hawes, Chris S.'
'Knowles, Gregory P.'
'Chaffee, Alan L.'
'Turner, David R.'
'Batten, Stuart R.'

_publ_section_title
;
 Modulating Porosity through Conformer-Dependent Hydrogen Bonding in
 Copper(II) Coordination Polymers
;
_journal_issue 7
_journal_name_full 'Crystal Growth &amp; Design'
_journal_page_first 3417
_journal_paper_doi 10.1021/acs.cgd.5b00502
_journal_volume 15
_journal_year 2015
_chemical_formula_moiety 'C18 H20 Cu N2 O5, H2 O'
_chemical_formula_sum 'C18 H22 Cu N2 O6'
_chemical_formula_weight 425.92
_chemical_name_systematic
;
 ? 
;
_space_group_crystal_system monoclinic
_space_group_IT_number 14
_space_group_name_Hall '-P 2ybc'
_space_group_name_H-M_alt 'P 1 21/c 1'
_symmetry_space_group_name_Hall '-P 2ybc'
_symmetry_space_group_name_H-M 'P 1 21/c 1'
_atom_sites_solution_hydrogens geom
_atom_sites_solution_primary iterative
_atom_sites_solution_secondary difmap
_audit_creation_date 2014-10-29
_audit_creation_method
;
Olex2 1.2
(compiled 2014.09.19 svn.r3010 for OlexSys, GUI svn.r4874)
;
_cell_angle_alpha 90.00
_cell_angle_beta 106.04(3)
_cell_angle_gamma 90.00
_cell_formula_units_Z 4
_cell_length_a 9.5050(19)
_cell_length_b 18.014(4)
_cell_length_c 11.178(2)
_cell_measurement_reflns_used 4396
_cell_measurement_temperature 100(2)
_cell_measurement_theta_max 27.93
_cell_measurement_theta_min 2.26
_cell_volume 1839.4(7)
_computing_cell_refinement 'XDS (Kabsch, 1993)'
_computing_data_collection 'BluIce (McPhillips, 2002)'
_computing_data_reduction 'XDS (Kabsch, 1993)'
_computing_molecular_graphics 'Olex2 (Dolomanov et al., 2009)'
_computing_publication_material 'Olex2 (Dolomanov et al., 2009)'
_computing_structure_refinement 'XLMP (Sheldrick, 2008)'
_computing_structure_solution 'olex2.solve (Bourhis et al., 2013)'
_diffrn_ambient_temperature 100
_diffrn_measured_fraction_theta_full 0.998
_diffrn_measured_fraction_theta_max 0.996
_diffrn_measurement_device_type 'ADSC Quantum 210r'
_diffrn_measurement_method 'Phi Scan'
_diffrn_radiation_monochromator 'Silicon Double Crystal'
_diffrn_radiation_type Synchrotron
_diffrn_radiation_wavelength 0.71090
_diffrn_reflns_av_R_equivalents 0.0456
_diffrn_reflns_av_unetI/netI 0.0235
_diffrn_reflns_limit_h_max 12
_diffrn_reflns_limit_h_min -12
_diffrn_reflns_limit_k_max 23
_diffrn_reflns_limit_k_min -23
_diffrn_reflns_limit_l_max 14
_diffrn_reflns_limit_l_min -14
_diffrn_reflns_number 30386
_diffrn_reflns_theta_full 26.00
_diffrn_reflns_theta_max 27.93
_diffrn_reflns_theta_min 2.26
_diffrn_source 'Australian Synchrotron'
_diffrn_standards_number 0
_exptl_absorpt_coefficient_mu 1.225
_exptl_absorpt_correction_type multi-scan
_exptl_absorpt_process_details 'XScale within XDS'
_exptl_crystal_colour blue
_exptl_crystal_density_diffrn 1.538
_exptl_crystal_density_method 'not measured'
_exptl_crystal_description block
_exptl_crystal_F_000 884
_exptl_crystal_size_max 0.06
_exptl_crystal_size_mid 0.03
_exptl_crystal_size_min 0.01
_refine_diff_density_max 0.755
_refine_diff_density_min -0.879
_refine_diff_density_rms 0.097
_refine_ls_extinction_method none
_refine_ls_goodness_of_fit_ref 1.075
_refine_ls_hydrogen_treatment mixed
_refine_ls_matrix_type full
_refine_ls_number_parameters 262
_refine_ls_number_reflns 4396
_refine_ls_number_restraints 8
_refine_ls_restrained_S_all 1.078
_refine_ls_R_factor_all 0.0476
_refine_ls_R_factor_gt 0.0440
_refine_ls_shift/su_max 0.001
_refine_ls_shift/su_mean 0.000
_refine_ls_structure_factor_coef Fsqd
_refine_ls_weighting_details 'calc w=1/[\s^2^(Fo^2^)+(0.0410P)^2^+5.3370P] where P=(Fo^2^+2Fc^2^)/3'
_refine_ls_weighting_scheme calc
_refine_ls_wR_factor_gt 0.1098
_refine_ls_wR_factor_ref 0.1119
_reflns_number_gt 4034
_reflns_number_total 4396
_reflns_threshold_expression >2sigma(I)
_cod_data_source_file cg5b00502_si_002.cif
_cod_data_source_block 1
_cod_depositor_comments
;
The following automatic conversions were performed:

'_exptl_absorpt_correction_type' value 'Multi-Scan' changed to
'multi-scan' according to
/usr/data/users/saulius/crontab/automatic-downloads/rss-feeds/ACS/lib/dictionaries/cif_core.dic
dictionary named 'cif_core.dic' version 2.4.2 from 2011-04-26.

Automatic conversion script
Id: cif_fix_values 3271 2015-04-21 07:52:19Z andrius 

 Adding full bibliography for 4513036--4513038.cif.
;
_cod_original_cell_volume 1839.4(6)
_cod_database_code 4513037
_olex2_refinement_description
;
1. Fixed Uiso
 At 1.2 times of:
  All C(H) groups, All C(H,H) groups, All N(H) groups
 At 1.5 times of:
  All O(H,H) groups
2. Restrained distances
 O26-H26B
 0.85 with sigma of 0.02
 O26-H26A
 0.85 with sigma of 0.02
 H12-N12
 0.93 with sigma of 0.02
 N15-H15
 0.93 with sigma of 0.02
 O27-H27B
 0.85 with sigma of 0.02
 O27-H27A
 0.85 with sigma of 0.02
 H27A-O25_$2
 2.1 with sigma of 0.04
 H27A-H27B
 1.5 with sigma of 0.02
3.a Secondary CH2 refined with riding coordinates:
 C11(H11A,H11B), C13(H13A,H13B), C14(H14A,H14B), C16(H16A,H16B)
3.b Aromatic/amide H refined with riding coordinates:
 C6(H6), C7(H7), C9(H9), C10(H10), C18(H18), C19(H19), C21(H21), C22(H22)
;
_olex2_submission_special_instructions 'No special instructions were received'

loop_
_space_group_symop_id
_space_group_symop_operation_xyz
1 'x, y, z'
2 '-x, y+1/2, -z+1/2'
3 '-x, -y, -z'
4 'x, -y-1/2, z-1/2'

loop_
_atom_site_label
_atom_site_type_symbol
_atom_site_fract_x
_atom_site_fract_y
_atom_site_fract_z
_atom_site_U_iso_or_equiv
_atom_site_adp_type
_atom_site_occupancy
_atom_site_calc_flag
_atom_site_refinement_flags_posn
Cu1 Cu 0.17389(3) 0.594206(17) 0.45839(3) 0.01231(10) Uani 1 d .
O2 O 0.1402(2) 0.58535(11) -0.37524(17) 0.0165(4) Uani 1 d .
O4 O 0.3529(2) 0.52567(13) -0.30312(19) 0.0255(5) Uani 1 d .
O24 O 0.9593(2) 0.89121(10) 0.87160(17) 0.0166(4) Uani 1 d .
O25 O 1.0325(2) 0.77778(11) 0.9383(2) 0.0240(4) Uani 1 d D
O26 O 0.1632(2) 0.46515(12) 0.44863(19) 0.0228(4) Uani 1 d D
H26A H 0.188(4) 0.454(2) 0.5257(19) 0.034 Uiso 1 d DR
H26B H 0.078(3) 0.445(2) 0.415(3) 0.034 Uiso 1 d DR
N12 N 0.2257(2) 0.59508(13) 0.2956(2) 0.0162(4) Uani 1 d D
H12 H 0.194(4) 0.6417(12) 0.267(3) 0.019 Uiso 1 d DR
N15 N 0.3783(2) 0.63829(13) 0.5273(2) 0.0163(4) Uani 1 d D
H15 H 0.412(4) 0.6011(15) 0.580(3) 0.020 Uiso 1 d DR
C3 C 0.2405(3) 0.55455(14) -0.2883(2) 0.0160(5) Uani 1 d .
C5 C 0.2183(3) 0.55461(14) -0.1607(2) 0.0155(5) Uani 1 d .
C6 C 0.3109(3) 0.51188(15) -0.0683(2) 0.0182(5) Uani 1 d .
H6 H 0.3898 0.4858 -0.0859 0.022 Uiso 1 calc R
C7 C 0.2896(3) 0.50675(16) 0.0493(2) 0.0195(5) Uani 1 d .
H7 H 0.3523 0.4763 0.1108 0.023 Uiso 1 calc R
C8 C 0.1768(3) 0.54597(15) 0.0779(2) 0.0168(5) Uani 1 d .
C9 C 0.0880(3) 0.59114(16) -0.0131(3) 0.0203(5) Uani 1 d .
H9 H 0.0132 0.6197 0.0062 0.024 Uiso 1 calc R
C10 C 0.1069(3) 0.59512(15) -0.1316(2) 0.0196(5) Uani 1 d .
H10 H 0.0439 0.6255 -0.1931 0.024 Uiso 1 calc R
C11 C 0.1500(3) 0.53857(16) 0.2042(2) 0.0192(5) Uani 1 d .
H11A H 0.0434 0.5421 0.1941 0.023 Uiso 1 calc R
H11B H 0.1824 0.4887 0.2378 0.023 Uiso 1 calc R
C13 C 0.3873(3) 0.58840(18) 0.3287(3) 0.0232(6) Uani 1 d .
H13A H 0.4225 0.5966 0.2542 0.028 Uiso 1 calc R
H13B H 0.4180 0.5382 0.3618 0.028 Uiso 1 calc R
C14 C 0.4501(3) 0.64641(19) 0.4261(3) 0.0263(6) Uani 1 d .
H14A H 0.5572 0.6394 0.4593 0.032 Uiso 1 calc R
H14B H 0.4318 0.6967 0.3892 0.032 Uiso 1 calc R
C16 C 0.3737(3) 0.70795(16) 0.5966(3) 0.0214(5) Uani 1 d .
H16A H 0.3154 0.6993 0.6563 0.026 Uiso 1 calc R
H16B H 0.3228 0.7465 0.5370 0.026 Uiso 1 calc R
C17 C 0.5225(3) 0.73690(15) 0.6669(3) 0.0190(5) Uani 1 d .
C18 C 0.6073(3) 0.69786(17) 0.7692(3) 0.0261(6) Uani 1 d .
H18 H 0.5723 0.6522 0.7925 0.031 Uiso 1 calc R
C19 C 0.7421(3) 0.72500(16) 0.8374(3) 0.0252(6) Uani 1 d .
H19 H 0.8002 0.6974 0.9057 0.030 Uiso 1 calc R
C20 C 0.7921(3) 0.79275(15) 0.8056(2) 0.0169(5) Uani 1 d .
C21 C 0.7080(3) 0.83219(16) 0.7049(3) 0.0233(6) Uani 1 d .
H21 H 0.7417 0.8786 0.6833 0.028 Uiso 1 calc R
C22 C 0.5741(3) 0.80400(16) 0.6352(3) 0.0237(6) Uani 1 d .
H22 H 0.5175 0.8309 0.5654 0.028 Uiso 1 calc R
C23 C 0.9385(3) 0.82187(15) 0.8783(2) 0.0174(5) Uani 1 d .
O27 O 1.0914(3) 0.73112(14) 1.1853(3) 0.0396(6) Uani 1 d D
H27A H 1.093(5) 0.751(2) 1.257(2) 0.059 Uiso 1 d DR
H27B H 1.068(6) 0.755(2) 1.117(2) 0.059 Uiso 1 d DR

loop_
_atom_site_aniso_label
_atom_site_aniso_U_11
_atom_site_aniso_U_22
_atom_site_aniso_U_33
_atom_site_aniso_U_23
_atom_site_aniso_U_13
_atom_site_aniso_U_12
Cu1 0.01281(16) 0.01543(16) 0.00880(15) 0.00015(11) 0.00315(11) -0.00097(11)
O2 0.0164(9) 0.0201(9) 0.0121(8) 0.0022(7) 0.0023(7) 0.0024(7)
O4 0.0260(11) 0.0352(12) 0.0175(9) 0.0070(8) 0.0096(8) 0.0133(9)
O24 0.0174(9) 0.0168(9) 0.0161(9) -0.0008(7) 0.0051(7) 0.0014(7)
O25 0.0193(9) 0.0202(10) 0.0279(11) 0.0020(8) -0.0013(8) 0.0014(8)
O26 0.0323(11) 0.0207(10) 0.0156(9) 0.0019(8) 0.0073(8) -0.0039(8)
N12 0.0182(10) 0.0189(11) 0.0120(10) -0.0013(8) 0.0051(8) -0.0016(8)
N15 0.0158(10) 0.0187(11) 0.0147(10) -0.0013(8) 0.0049(8) -0.0028(8)
C3 0.0186(12) 0.0168(12) 0.0133(11) 0.0006(9) 0.0057(9) 0.0000(9)
C5 0.0176(12) 0.0159(11) 0.0127(11) 0.0013(9) 0.0035(9) -0.0017(9)
C6 0.0196(12) 0.0208(12) 0.0140(11) 0.0012(10) 0.0040(10) 0.0036(10)
C7 0.0230(13) 0.0211(13) 0.0132(12) 0.0016(10) 0.0033(10) 0.0050(10)
C8 0.0202(12) 0.0193(12) 0.0115(11) -0.0013(9) 0.0050(9) -0.0020(10)
C9 0.0232(13) 0.0218(13) 0.0168(12) -0.0012(10) 0.0071(10) 0.0030(10)
C10 0.0243(13) 0.0207(13) 0.0134(12) 0.0012(10) 0.0045(10) 0.0042(11)
C11 0.0233(13) 0.0217(13) 0.0133(11) -0.0022(10) 0.0062(10) -0.0048(10)
C13 0.0195(13) 0.0336(15) 0.0183(12) -0.0054(11) 0.0082(10) -0.0020(11)
C14 0.0220(14) 0.0394(17) 0.0198(13) -0.0062(12) 0.0099(11) -0.0135(12)
C16 0.0161(12) 0.0195(13) 0.0260(14) -0.0063(11) 0.0014(10) -0.0023(10)
C17 0.0157(12) 0.0202(12) 0.0197(12) -0.0044(10) 0.0028(10) -0.0014(10)
C18 0.0229(14) 0.0204(13) 0.0309(15) 0.0026(12) 0.0007(12) -0.0051(11)
C19 0.0233(14) 0.0205(13) 0.0278(14) 0.0039(11) 0.0001(11) -0.0034(11)
C20 0.0164(12) 0.0155(12) 0.0186(12) -0.0035(10) 0.0046(10) -0.0011(9)
C21 0.0228(14) 0.0197(13) 0.0240(14) 0.0017(11) 0.0009(11) -0.0045(11)
C22 0.0233(14) 0.0213(13) 0.0215(13) 0.0011(11) -0.0021(11) -0.0020(11)
C23 0.0171(12) 0.0190(12) 0.0161(12) -0.0032(10) 0.0043(9) 0.0005(10)
O27 0.0618(17) 0.0283(12) 0.0383(14) 0.0103(11) 0.0296(13) 0.0107(12)

loop_
_atom_type_symbol
_atom_type_description
_atom_type_scat_dispersion_real
_atom_type_scat_dispersion_imag
_atom_type_scat_source
C C 0.0033 0.0016 'International Tables Vol C Tables 4.2.6.8 and 6.1.1.4'
H H 0.0000 0.0000 'International Tables Vol C Tables 4.2.6.8 and 6.1.1.4'
Cu Cu 0.3290 1.2590 'International Tables Vol C Tables 4.2.6.8 and 6.1.1.4'
N N 0.0061 0.0033 'International Tables Vol C Tables 4.2.6.8 and 6.1.1.4'
O O 0.0106 0.0060 'International Tables Vol C Tables 4.2.6.8 and 6.1.1.4'

loop_
_geom_angle_atom_site_label_1
_geom_angle_atom_site_label_2
_geom_angle_atom_site_label_3
_geom_angle
_geom_angle_site_symmetry_1
_geom_angle_site_symmetry_3
O2 Cu1 O24 93.32(8) 1_556 4_475
O2 Cu1 O26 86.97(7) 1_556 .
O2 Cu1 N12 173.77(9) 1_556 .
O2 Cu1 N15 93.48(9) 1_556 .
O24 Cu1 O26 94.72(8) 4_475 .
O24 Cu1 N15 149.31(9) 4_475 .
N12 Cu1 O24 91.80(9) . 4_475
N12 Cu1 O26 89.08(8) . .
N12 Cu1 N15 83.88(9) . .
N15 Cu1 O26 115.50(9) . .
C3 O2 Cu1 117.88(17) . 1_554
C23 O24 Cu1 104.65(17) . 4_676
Cu1 O26 H26A 101(3) . .
Cu1 O26 H26B 117(3) . .
H26A O26 H26B 107(4) . .
Cu1 N12 H12 101(2) . .
C11 N12 Cu1 115.18(16) . .
C11 N12 H12 110(2) . .
C11 N12 C13 112.9(2) . .
C13 N12 Cu1 105.63(16) . .
C13 N12 H12 112(2) . .
Cu1 N15 H15 95(2) . .
C14 N15 Cu1 109.95(17) . .
C14 N15 H15 115(2) . .
C16 N15 Cu1 111.35(16) . .
C16 N15 H15 110(2) . .
C16 N15 C14 113.7(2) . .
O2 C3 C5 116.8(2) . .
O4 C3 O2 124.5(2) . .
O4 C3 C5 118.7(2) . .
C6 C5 C3 118.7(2) . .
C6 C5 C10 118.8(2) . .
C10 C5 C3 122.5(2) . .
C5 C6 H6 119.6 . .
C7 C6 C5 120.9(3) . .
C7 C6 H6 119.6 . .
C6 C7 H7 119.8 . .
C6 C7 C8 120.4(2) . .
C8 C7 H7 119.8 . .
C7 C8 C11 120.6(2) . .
C9 C8 C7 118.6(2) . .
C9 C8 C11 120.7(2) . .
C8 C9 H9 119.4 . .
C10 C9 C8 121.1(3) . .
C10 C9 H9 119.4 . .
C5 C10 H10 119.9 . .
C9 C10 C5 120.1(2) . .
C9 C10 H10 119.9 . .
N12 C11 C8 114.2(2) . .
N12 C11 H11A 108.7 . .
N12 C11 H11B 108.7 . .
C8 C11 H11A 108.7 . .
C8 C11 H11B 108.7 . .
H11A C11 H11B 107.6 . .
N12 C13 H13A 110.2 . .
N12 C13 H13B 110.2 . .
N12 C13 C14 107.5(2) . .
H13A C13 H13B 108.5 . .
C14 C13 H13A 110.2 . .
C14 C13 H13B 110.2 . .
N15 C14 C13 108.0(2) . .
N15 C14 H14A 110.1 . .
N15 C14 H14B 110.1 . .
C13 C14 H14A 110.1 . .
C13 C14 H14B 110.1 . .
H14A C14 H14B 108.4 . .
N15 C16 H16A 108.8 . .
N15 C16 H16B 108.8 . .
N15 C16 C17 114.0(2) . .
H16A C16 H16B 107.7 . .
C17 C16 H16A 108.8 . .
C17 C16 H16B 108.8 . .
C18 C17 C16 119.9(3) . .
C22 C17 C16 121.0(3) . .
C22 C17 C18 119.0(3) . .
C17 C18 H18 119.7 . .
C19 C18 C17 120.7(3) . .
C19 C18 H18 119.7 . .
C18 C19 H19 120.1 . .
C18 C19 C20 119.9(3) . .
C20 C19 H19 120.1 . .
C19 C20 C23 120.0(2) . .
C21 C20 C19 119.8(3) . .
C21 C20 C23 120.2(2) . .
C20 C21 H21 120.0 . .
C20 C21 C22 120.1(3) . .
C22 C21 H21 120.0 . .
C17 C22 C21 120.5(3) . .
C17 C22 H22 119.7 . .
C21 C22 H22 119.7 . .
O24 C23 C20 116.7(2) . .
O25 C23 O24 124.0(3) . .
O25 C23 C20 119.3(2) . .
H27A O27 H27B 123(3) . .

loop_
_geom_bond_atom_site_label_1
_geom_bond_atom_site_label_2
_geom_bond_distance
_geom_bond_site_symmetry_2
Cu1 O2 1.9787(19) 1_556
Cu1 O24 2.019(2) 4_475
Cu1 O26 2.328(2) .
Cu1 N12 2.012(2) .
Cu1 N15 2.042(2) .
O2 Cu1 1.9787(19) 1_554
O2 C3 1.284(3) .
O4 C3 1.240(3) .
O24 Cu1 2.019(2) 4_676
O24 C23 1.270(3) .
O25 C23 1.244(3) .
O26 H26A 0.851(19) .
O26 H26B 0.871(19) .
N12 H12 0.919(18) .
N12 C11 1.480(3) .
N12 C13 1.483(4) .
N15 H15 0.890(18) .
N15 C14 1.482(3) .
N15 C16 1.482(3) .
C3 C5 1.498(3) .
C5 C6 1.389(4) .
C5 C10 1.396(4) .
C6 H6 0.9500 .
C6 C7 1.387(4) .
C7 H7 0.9500 .
C7 C8 1.393(4) .
C8 C9 1.391(4) .
C8 C11 1.508(4) .
C9 H9 0.9500 .
C9 C10 1.387(4) .
C10 H10 0.9500 .
C11 H11A 0.9900 .
C11 H11B 0.9900 .
C13 H13A 0.9900 .
C13 H13B 0.9900 .
C13 C14 1.508(4) .
C14 H14A 0.9900 .
C14 H14B 0.9900 .
C16 H16A 0.9900 .
C16 H16B 0.9900 .
C16 C17 1.509(4) .
C17 C18 1.394(4) .
C17 C22 1.387(4) .
C18 H18 0.9500 .
C18 C19 1.386(4) .
C19 H19 0.9500 .
C19 C20 1.391(4) .
C20 C21 1.383(4) .
C20 C23 1.499(4) .
C21 H21 0.9500 .
C21 C22 1.392(4) .
C22 H22 0.9500 .
O27 H27A 0.874(18) .
O27 H27B 0.851(18) .

loop_
_geom_hbond_atom_site_label_D
_geom_hbond_atom_site_label_H
_geom_hbond_atom_site_label_A
_geom_hbond_distance_DH
_geom_hbond_distance_HA
_geom_hbond_distance_DA
_geom_hbond_angle_DHA
_geom_hbond_site_symmetry_A
O26 H26A O4 0.851(19) 2.47(3) 3.062(3) 127(3) 1_556
O26 H26A O24 0.851(19) 2.33(4) 2.909(3) 125(3) 2_646
O26 H26B O2 0.871(19) 2.07(2) 2.917(3) 164(4) 3_565
N12 H12 O27 0.919(18) 1.97(2) 2.878(3) 168(3) 1_454
N15 H15 O4 0.890(18) 2.07(3) 2.832(3) 143(3) 1_556
O27 H27A O25 0.874(18) 2.31(3) 3.036(3) 140(4) 4_576
O27 H27B O25 0.851(18) 1.974(19) 2.790(3) 160(4) .

loop_
_geom_torsion_atom_site_label_1
_geom_torsion_atom_site_label_2
_geom_torsion_atom_site_label_3
_geom_torsion_atom_site_label_4
_geom_torsion
_geom_torsion_site_symmetry_1
Cu1 O2 C3 O4 -4.9(4) 1_554
Cu1 O2 C3 C5 174.72(17) 1_554
Cu1 O24 C23 O25 6.5(3) 4_676
Cu1 O24 C23 C20 -171.79(18) 4_676
Cu1 N12 C11 C8 173.21(18) .
Cu1 N12 C13 C14 -50.7(3) .
Cu1 N15 C14 C13 -27.5(3) .
Cu1 N15 C16 C17 170.85(19) .
O2 Cu1 N12 C11 88.1(8) 1_556
O2 Cu1 N12 C13 -37.2(9) 1_556
O2 Cu1 N15 C14 174.20(19) 1_556
O2 Cu1 N15 C16 -58.86(19) 1_556
O2 C3 C5 C6 169.8(2) .
O2 C3 C5 C10 -9.3(4) .
O4 C3 C5 C6 -10.6(4) .
O4 C3 C5 C10 170.3(3) .
O24 Cu1 N12 C11 -57.26(19) 4_475
O24 Cu1 N12 C13 177.47(18) 4_475
O24 Cu1 N15 C14 -83.3(2) 4_475
O24 Cu1 N15 C16 43.6(3) 4_475
O26 Cu1 N12 C11 37.43(19) .
O26 Cu1 N12 C13 -87.84(18) .
O26 Cu1 N15 C14 85.9(2) .
O26 Cu1 N15 C16 -147.17(17) .
N12 Cu1 N15 C14 -0.1(2) .
N12 Cu1 N15 C16 126.80(19) .
N12 C13 C14 N15 52.0(3) .
N15 Cu1 N12 C11 153.2(2) .
N15 Cu1 N12 C13 27.93(18) .
N15 C16 C17 C18 -68.1(4) .
N15 C16 C17 C22 115.1(3) .
C3 C5 C6 C7 -176.3(3) .
C3 C5 C10 C9 177.7(3) .
C5 C6 C7 C8 -1.6(4) .
C6 C5 C10 C9 -1.3(4) .
C6 C7 C8 C9 -1.1(4) .
C6 C7 C8 C11 177.9(3) .
C7 C8 C9 C10 2.5(4) .
C7 C8 C11 N12 92.9(3) .
C8 C9 C10 C5 -1.3(4) .
C9 C8 C11 N12 -88.1(3) .
C10 C5 C6 C7 2.8(4) .
C11 N12 C13 C14 -177.4(2) .
C11 C8 C9 C10 -176.5(3) .
C13 N12 C11 C8 -65.4(3) .
C14 N15 C16 C17 -64.3(3) .
C16 N15 C14 C13 -153.1(2) .
C16 C17 C18 C19 -177.8(3) .
C16 C17 C22 C21 176.4(3) .
C17 C18 C19 C20 1.6(5) .
C18 C17 C22 C21 -0.4(5) .
C18 C19 C20 C21 -1.0(5) .
C18 C19 C20 C23 -179.3(3) .
C19 C20 C21 C22 -0.3(4) .
C19 C20 C23 O24 -159.2(3) .
C19 C20 C23 O25 22.5(4) .
C20 C21 C22 C17 1.0(5) .
C21 C20 C23 O24 22.5(4) .
C21 C20 C23 O25 -155.9(3) .
C22 C17 C18 C19 -0.9(5) .
C23 C20 C21 C22 178.0(3) .
